data_7131406
loop_
_publ_author_name
'Chu, Zhenwei'
'Li, Jinhua'
'Hua, Yuhui'
'Luo, Ming'
'Chen, Dafa'
'Xia, Haiping'

_publ_section_title
;
 Hetero-carbolong chemistry: experimental and theoretical studies of
 diaza-metallapentalenes.
;
_journal_issue 28
_journal_name_full 'Chemical communications (Cambridge, England)'
_journal_page_first 4173
_journal_page_last 4176
_journal_paper_doi 10.1039/d3cc00029j
_journal_volume 59
_journal_year 2023
_chemical_formula_moiety 'C70 H63 Cl N2 O4 Os P3, Cl, 3(C H2 Cl2)'
_chemical_formula_sum 'C73 H69 Cl8 N2 O4 Os P3'
_chemical_formula_weight 1605.01
_space_group_crystal_system monoclinic
_space_group_IT_number 14
_space_group_name_Hall '-P 2ybc'
_space_group_name_H-M_alt 'P 1 21/c 1'
_atom_sites_solution_hydrogens geom
_atom_sites_solution_primary dual
_audit_creation_date 2022-10-22
_audit_creation_method
;
Olex2 1.5
(compiled 2022.04.07 svn.rca3783a0 for OlexSys, GUI svn.r6498)
;
_audit_update_record
;
2023-01-02 deposited with the CCDC.	2023-03-14 downloaded from the CCDC.
;
_cell_angle_alpha 90
_cell_angle_beta 97.668(2)
_cell_angle_gamma 90
_cell_formula_units_Z 4
_cell_length_a 12.8076(5)
_cell_length_b 20.4760(8)
_cell_length_c 26.9271(10)
_cell_measurement_reflns_used 9631
_cell_measurement_temperature 100.0(2)
_cell_measurement_theta_max 66.63
_cell_measurement_theta_min 3.48
_cell_volume 6998.4(5)
_computing_cell_refinement 'SAINT V8.40A (Bruker, 2019)'
_computing_data_collection 'Apex3 (Bruker 2018)'
_computing_data_reduction 'SAINT V8.40A (Bruker, 2019)'
_computing_molecular_graphics 'Olex2 1.5 (Dolomanov et al., 2009)'
_computing_publication_material 'Olex2 1.5 (Dolomanov et al., 2009)'
_computing_structure_refinement 'SHELXL 2019/2 (Sheldrick, 2015)'
_computing_structure_solution 'ShelXT 2014'
_diffrn_ambient_temperature 100.0(2)
_diffrn_detector 'Bruker PHOTON II area detector'
_diffrn_detector_area_resol_mean 7.9
_diffrn_detector_type 'CMOS area detector'
_diffrn_measured_fraction_theta_full 0.997
_diffrn_measured_fraction_theta_max 0.997
_diffrn_measurement_device 'three-circle diffractometer'
_diffrn_measurement_device_type 'Bruker CMOS area detector'
_diffrn_measurement_method '\w and \f scans'
_diffrn_radiation_monochromator 'mirror optics'
_diffrn_radiation_probe x-ray
_diffrn_radiation_type CuK\a
_diffrn_radiation_wavelength 1.54178
_diffrn_reflns_av_R_equivalents 0.0337
_diffrn_reflns_av_unetI/netI 0.0213
_diffrn_reflns_Laue_measured_fraction_full 0.997
_diffrn_reflns_Laue_measured_fraction_max 0.997
_diffrn_reflns_limit_h_max 14
_diffrn_reflns_limit_h_min -15
_diffrn_reflns_limit_k_max 24
_diffrn_reflns_limit_k_min -24
_diffrn_reflns_limit_l_max 31
_diffrn_reflns_limit_l_min -32
_diffrn_reflns_number 61949
_diffrn_reflns_point_group_measured_fraction_full 0.997
_diffrn_reflns_point_group_measured_fraction_max 0.997
_diffrn_reflns_theta_full 66.636
_diffrn_reflns_theta_max 66.636
_diffrn_reflns_theta_min 2.720
_diffrn_source 'microfocus sealed X-ray tube'
_diffrn_source_current 1.1
_diffrn_source_power 0.05500000000000001
_diffrn_source_type 'Incoatec I\ms'
_diffrn_source_voltage 50.0
_diffrn_standards_number 0
_exptl_absorpt_coefficient_mu 7.300
_exptl_absorpt_correction_T_max 0.7528
_exptl_absorpt_correction_T_min 0.6575
_exptl_absorpt_correction_type multi-scan
_exptl_absorpt_process_details
;
SADABS-2016/2 (Bruker,2016/2) was used for absorption correction.
wR2(int) was 0.0583 before and 0.0370 after correction.
The Ratio of minimum to maximum transmission is 0.8734.
The \l/2 correction factor is Not present.
;
_exptl_crystal_colour brown
_exptl_crystal_colour_primary brown
_exptl_crystal_density_diffrn 1.523
_exptl_crystal_description block
_exptl_crystal_F_000 3240
_exptl_crystal_size_max 0.16
_exptl_crystal_size_mid 0.1
_exptl_crystal_size_min 0.08
_refine_diff_density_max 1.077
_refine_diff_density_min -0.900
_refine_diff_density_rms 0.065
_refine_ls_extinction_method none
_refine_ls_goodness_of_fit_ref 1.027
_refine_ls_hydrogen_treatment constr
_refine_ls_matrix_type full
_refine_ls_number_parameters 823
_refine_ls_number_reflns 12350
_refine_ls_number_restraints 18
_refine_ls_restrained_S_all 1.034
_refine_ls_R_factor_all 0.0228
_refine_ls_R_factor_gt 0.0209
_refine_ls_shift/su_max 0.003
_refine_ls_shift/su_mean 0.000
_refine_ls_structure_factor_coef Fsqd
_refine_ls_weighting_details 'w=1/[\s^2^(Fo^2^)+(0.0187P)^2^+8.6901P] where P=(Fo^2^+2Fc^2^)/3'
_refine_ls_weighting_scheme calc
_refine_ls_wR_factor_gt 0.0484
_refine_ls_wR_factor_ref 0.0490
_reflns_Friedel_coverage 0.000
_reflns_number_gt 11856
_reflns_number_total 12350
_reflns_threshold_expression 'I > 2\s(I)'
_cod_data_source_file d3cc00029j2.cif
_cod_data_source_block czw_mr_218_3_20221022_0m
_cod_depositor_comments 'Adding full bibliography for 7131403--7131410.cif.'
_cod_database_code 7131406
_shelx_shelxl_version_number 2019/2
_shelx_space_group_comment
;
The symmetry employed for this shelxl refinement is uniquely defined
by the following loop, which should always be used as a source of
symmetry information in preference to the above space-group names.
They are only intended as comments.
;
_shelx_estimated_absorpt_t_max 0.593
_shelx_estimated_absorpt_t_min 0.388
_olex2_refinement_description
;
1. Fixed Uiso
 At 1.2 times of:
  All C(H) groups, All C(H,H) groups
 At 1.5 times of:
  All C(H,H,H) groups, All O(H) groups
2. Uiso/Uaniso restraints and constraints
Cl0C \\sim C02B \\sim Cl07: within 2A with sigma of 0.05 and sigma for terminal
atoms of 0.1 within 2A
Uanis(C02J) \\sim Ueq: with sigma of 0.01 and sigma for terminal atoms of 0.02
3.a Ternary CH refined with riding coordinates:
 C00N(H00N)
3.b Secondary CH2 refined with riding coordinates:
 C01R(H01A,H01D), C02A(H02P,H02Q), C02B(H02N,H02O), C02H(H02I,H02J), C02J(H02R,
 H02S)
3.c Aromatic/amide H refined with riding coordinates:
 C00J(H00J), C00K(H00K), C00M(H00M), C00Q(H00Q), C00R(H00R), C00T(H00T),
 C00U(H00U), C00W(H00W), C00Y(H00Y), C00Z(H00Z), C010(H010), C011(H011),
 C012(H012), C015(H015), C017(H017), C019(H019), C01B(H01B), C01C(H01C),
 C01F(H01F), C01G(H01G), C01H(H01H), C01I(H01I), C01K(H01K), C01L(H01L),
 C01M(H01M), C01N(H01N), C01O(H01O), C01P(H01P), C01Q(H01Q), C01S(H01S),
 C01T(H01T), C01U(H01U), C01V(H01V), C01W(H01W), C01X(H01X), C01Y(H01Y),
 C01Z(H01Z), C020(H020), C021(H021), C022(H022), C023(H023), C024(H024),
 C025(H025), C026(H026), C027(H027), C029(H029), C02C(H02D), C02D(H02E),
 C02E(H02F), C02F(H02G), C02G(H02H)
3.d Idealised Me refined as rotating group:
 C028(H02A,H02B,H02C), C02I(H02K,H02L,H02M)
3.e Idealised tetrahedral OH refined as rotating group:
 O00D(H00D)
;
_olex2_submission_special_instructions 'No special instructions were received'

loop_
_space_group_symop_operation_xyz
'x, y, z'
'-x, y+1/2, -z+1/2'
'-x, -y, -z'
'x, -y-1/2, z-1/2'

loop_
_atom_site_label
_atom_site_type_symbol
_atom_site_fract_x
_atom_site_fract_y
_atom_site_fract_z
_atom_site_U_iso_or_equiv
_atom_site_adp_type
_atom_site_occupancy
_atom_site_site_symmetry_order
_atom_site_calc_flag
_atom_site_refinement_flags_posn
_atom_site_refinement_flags_adp
_atom_site_refinement_flags_occupancy
_atom_site_disorder_assembly
_atom_site_disorder_group
Os01 Os 0.28078(2) 0.72924(2) 0.39277(2) 0.00875(3) Uani 1 1 d . . . . .
Cl02 Cl 0.17552(4) 0.71856(2) 0.46512(2) 0.01411(9) Uani 1 1 d . . . . .
P03 P 0.37939(4) 0.63894(2) 0.43650(2) 0.01062(9) Uani 1 1 d . . . . .
P004 P 0.19140(4) 0.60199(2) 0.25002(2) 0.01147(9) Uani 1 1 d . . . . .
Cl05 Cl 0.55542(4) 0.75435(2) 0.22682(2) 0.02377(11) Uani 1 1 d . . . . .
P06 P 0.15165(4) 0.80454(2) 0.35587(2) 0.01132(9) Uani 1 1 d . . . . .
Cl07 Cl -0.03035(4) 0.59258(3) 0.48598(2) 0.02832(12) Uani 1 1 d . U . . .
Cl08 Cl 0.48877(5) 0.59153(3) 0.12554(2) 0.03821(14) Uani 1 1 d . . . . .
Cl09 Cl 0.63710(5) 0.52596(3) 0.20064(3) 0.04407(16) Uani 1 1 d . . . . .
Cl0A Cl 0.76120(6) 0.67431(4) 0.14122(3) 0.05031(17) Uani 1 1 d . . . . .
Cl0B Cl 0.87668(6) 0.79418(4) 0.17012(3) 0.05444(19) Uani 1 1 d . . . . .
Cl0C Cl 0.07580(7) 0.61084(5) 0.58802(3) 0.0628(3) Uani 1 1 d . U . . .
O00D O 0.41441(11) 0.66062(6) 0.27076(5) 0.0133(3) Uani 1 1 d . . . . .
H00D H 0.456517 0.684581 0.257714 0.020 Uiso 1 1 calc R U . . .
O00E O 0.64120(11) 0.84073(7) 0.39140(5) 0.0202(3) Uani 1 1 d . . . . .
O00F O 0.59394(12) 0.80695(7) 0.46504(5) 0.0206(3) Uani 1 1 d . . . . .
O00G O 0.31477(14) 1.02213(7) 0.52641(6) 0.0264(4) Uani 1 1 d . . . . .
N00H N 0.39265(13) 0.79673(8) 0.42232(6) 0.0123(3) Uani 1 1 d . . . . .
N00I N 0.47558(13) 0.79845(8) 0.39517(6) 0.0130(3) Uani 1 1 d . . . . .
C00J C 0.20292(15) 0.66494(9) 0.34117(7) 0.0117(4) Uani 1 1 d . . . . .
H00J H 0.142973 0.641038 0.348130 0.014 Uiso 1 1 calc R U . . .
C00K C 0.31517(17) 0.90342(10) 0.52112(7) 0.0181(4) Uani 1 1 d . . . . .
H00K H 0.284490 0.899081 0.551185 0.022 Uiso 1 1 calc R U . . .
C00L C 0.31363(16) 0.55930(9) 0.42672(7) 0.0133(4) Uani 1 1 d . . . . .
C00M C 0.20360(16) 0.55647(10) 0.42276(7) 0.0147(4) Uani 1 1 d . . . . .
H00M H 0.164440 0.595368 0.425677 0.018 Uiso 1 1 calc R U . . .
C00N C 0.33598(15) 0.70018(9) 0.28908(7) 0.0113(4) Uani 1 1 d . . . . .
H00N H 0.312947 0.734901 0.263867 0.014 Uiso 1 1 calc R U . . .
C00O C 0.24164(15) 0.65863(9) 0.29701(7) 0.0114(4) Uani 1 1 d . . . . .
C00P C 0.37061(15) 0.73207(9) 0.33953(7) 0.0112(4) Uani 1 1 d . . . . .
C00Q C -0.02054(17) 0.72240(10) 0.36867(8) 0.0183(4) Uani 1 1 d . . . . .
H00Q H 0.028782 0.695592 0.388780 0.022 Uiso 1 1 calc R U . . .
C00R C 0.12123(16) 0.79923(9) 0.25014(7) 0.0146(4) Uani 1 1 d . . . . .
H00R H 0.059886 0.774189 0.253027 0.018 Uiso 1 1 calc R U . . .
C00S C 0.13373(16) 0.88439(10) 0.38506(8) 0.0168(4) Uani 1 1 d . . . . .
C00T C 0.47533(17) 0.71018(10) 0.57747(8) 0.0183(4) Uani 1 1 d . . . . .
H00T H 0.510879 0.748078 0.591272 0.022 Uiso 1 1 calc R U . . .
C00U C 0.46554(16) 0.76388(9) 0.35096(7) 0.0124(4) Uani 1 1 d . . . . .
H00U H 0.519632 0.762103 0.330051 0.015 Uiso 1 1 calc R U . . .
C00V C 0.40200(15) 0.64718(9) 0.50491(7) 0.0134(4) Uani 1 1 d . . . . .
C00W C 0.25451(17) 0.66723(10) 0.16838(7) 0.0159(4) Uani 1 1 d . . . . .
H00W H 0.322528 0.667958 0.187407 0.019 Uiso 1 1 calc R U . . .
C00X C 0.51201(16) 0.61829(9) 0.42242(7) 0.0141(4) Uani 1 1 d . . . . .
C00Y C 0.44469(17) 0.66221(11) 0.60899(8) 0.0192(4) Uani 1 1 d . . . . .
H00Y H 0.458397 0.667414 0.644318 0.023 Uiso 1 1 calc R U . . .
C00Z C 0.15206(17) 0.80980(10) 0.20320(8) 0.0177(4) Uani 1 1 d . . . . .
H00Z H 0.111631 0.792023 0.174197 0.021 Uiso 1 1 calc R U . . .
C010 C 0.30052(17) 0.87218(10) 0.24103(8) 0.0182(4) Uani 1 1 d . . . . .
H010 H 0.361567 0.897399 0.237900 0.022 Uiso 1 1 calc R U . . .
C011 C 0.24136(17) 0.84611(10) 0.19854(8) 0.0188(4) Uani 1 1 d . . . . .
H011 H 0.262235 0.853212 0.166422 0.023 Uiso 1 1 calc R U . . .
C012 C 0.45410(16) 0.70288(10) 0.52566(7) 0.0157(4) Uani 1 1 d . . . . .
H012 H 0.475115 0.735913 0.504287 0.019 Uiso 1 1 calc R U . . .
C013 C 0.33891(17) 0.96501(10) 0.50400(8) 0.0190(4) Uani 1 1 d . . . . .
C014 C 0.06830(16) 0.56869(10) 0.26433(7) 0.0160(4) Uani 1 1 d . . . . .
C015 C 0.27041(16) 0.86137(9) 0.28790(8) 0.0153(4) Uani 1 1 d . . . . .
H015 H 0.311651 0.878703 0.316844 0.018 Uiso 1 1 calc R U . . .
C016 C 0.38233(15) 0.85420(9) 0.45054(7) 0.0130(4) Uani 1 1 d . . . . .
C017 C 0.13975(19) 0.69375(11) 0.09276(8) 0.0230(5) Uani 1 1 d . . . . .
H017 H 0.129148 0.713045 0.060398 0.028 Uiso 1 1 calc R U . . .
C018 C 0.17974(15) 0.82513(9) 0.29298(7) 0.0131(4) Uani 1 1 d . . . . .
C019 C 0.36977(17) 0.50150(10) 0.42318(7) 0.0166(4) Uani 1 1 d . . . . .
H019 H 0.444539 0.502477 0.426579 0.020 Uiso 1 1 calc R U . . .
C01A C 0.01352(16) 0.77838(10) 0.34634(7) 0.0160(4) Uani 1 1 d . . . . .
C01B C 0.23851(18) 0.69514(10) 0.12100(8) 0.0190(4) Uani 1 1 d . . . . .
H01B H 0.295671 0.715350 0.107819 0.023 Uiso 1 1 calc R U . . .
C01C C 0.14359(19) 0.94401(11) 0.36149(9) 0.0239(5) Uani 1 1 d . . . . .
H01C H 0.165920 0.945222 0.329244 0.029 Uiso 1 1 calc R U . . .
C01D C 0.57956(16) 0.81944(9) 0.41660(7) 0.0143(4) Uani 1 1 d . . . . .
C01E C 0.17008(16) 0.63798(9) 0.18805(7) 0.0144(4) Uani 1 1 d . . . . .
C01F C 0.40871(17) 0.91632(10) 0.43425(7) 0.0173(4) Uani 1 1 d . . . . .
H01F H 0.441542 0.920681 0.404803 0.021 Uiso 1 1 calc R U . . .
C01G C 0.31671(18) 0.44241(10) 0.41469(8) 0.0201(4) Uani 1 1 d . . . . .
H01G H 0.355480 0.403318 0.411924 0.024 Uiso 1 1 calc R U . . .
C01H C -0.12686(18) 0.70563(12) 0.36156(9) 0.0253(5) Uani 1 1 d . . . . .
H01H H -0.149862 0.667834 0.377451 0.030 Uiso 1 1 calc R U . . .
C01I C 0.38716(18) 0.97109(10) 0.46082(8) 0.0204(4) Uani 1 1 d . . . . .
H01I H 0.405251 1.013101 0.449667 0.024 Uiso 1 1 calc R U . . .
C01J C 0.27871(16) 0.53373(9) 0.24709(7) 0.0141(4) Uani 1 1 d . . . . .
C01K C 0.40083(18) 0.42205(10) 0.24536(9) 0.0239(5) Uani 1 1 d . . . . .
H01K H 0.442208 0.383617 0.244821 0.029 Uiso 1 1 calc R U . . .
C01L C 0.59427(16) 0.60384(10) 0.46039(8) 0.0176(4) Uani 1 1 d . . . . .
H01L H 0.584904 0.610447 0.494438 0.021 Uiso 1 1 calc R U . . .
C01M C -0.01805(18) 0.60965(11) 0.26685(8) 0.0230(5) Uani 1 1 d . . . . .
H01M H -0.011624 0.655355 0.262017 0.028 Uiso 1 1 calc R U . . .
C01N C 0.33629(16) 0.84858(10) 0.49433(7) 0.0160(4) Uani 1 1 d . . . . .
H01N H 0.319211 0.806584 0.505906 0.019 Uiso 1 1 calc R U . . .
C01O C 0.52802(17) 0.60865(10) 0.37279(8) 0.0184(4) Uani 1 1 d . . . . .
H01O H 0.473197 0.618540 0.346499 0.022 Uiso 1 1 calc R U . . .
C01P C 0.37268(16) 0.59900(10) 0.53680(7) 0.0153(4) Uani 1 1 d . . . . .
H01P H 0.338012 0.560711 0.523200 0.018 Uiso 1 1 calc R U . . .
C01Q C 0.68953(17) 0.57992(10) 0.44878(8) 0.0208(4) Uani 1 1 d . . . . .
H01Q H 0.744844 0.570324 0.474904 0.025 Uiso 1 1 calc R U . . .
C01R C 0.70102(17) 0.81711(11) 0.49079(8) 0.0220(4) Uani 1 1 d . . . . .
H01A H 0.699477 0.818468 0.527436 0.026 Uiso 1 1 calc R U . . .
H01D H 0.728216 0.859555 0.480456 0.026 Uiso 1 1 calc R U . . .
C01S C 0.07141(18) 0.63625(12) 0.15949(8) 0.0243(5) Uani 1 1 d . . . . .
H01S H 0.013964 0.616035 0.172432 0.029 Uiso 1 1 calc R U . . .
C01T C 0.33608(19) 0.51088(11) 0.29098(8) 0.0235(5) Uani 1 1 d . . . . .
H01T H 0.333770 0.533363 0.321678 0.028 Uiso 1 1 calc R U . . .
C01U C 0.70439(17) 0.56997(10) 0.39936(9) 0.0225(5) Uani 1 1 d . . . . .
H01U H 0.769390 0.553226 0.391498 0.027 Uiso 1 1 calc R U . . .
C01V C 0.09951(19) 0.88372(11) 0.43208(8) 0.0243(5) Uani 1 1 d . . . . .
H01V H 0.092449 0.843370 0.448717 0.029 Uiso 1 1 calc R U . . .
C01W C 0.3443(2) 0.44530(11) 0.20165(9) 0.0276(5) Uani 1 1 d . . . . .
H01W H 0.347470 0.423008 0.170946 0.033 Uiso 1 1 calc R U . . .
C01X C 0.20791(18) 0.44019(10) 0.41024(8) 0.0211(4) Uani 1 1 d . . . . .
H01X H 0.171939 0.399800 0.404226 0.025 Uiso 1 1 calc R U . . .
C01Y C 0.62355(18) 0.58467(11) 0.36141(8) 0.0227(5) Uani 1 1 d . . . . .
H01Y H 0.633545 0.578305 0.327422 0.027 Uiso 1 1 calc R U . . .
C01Z C 0.28300(19) 0.50094(10) 0.20238(8) 0.0227(5) Uani 1 1 d . . . . .
H01Z H 0.243940 0.516605 0.172260 0.027 Uiso 1 1 calc R U . . .
C020 C 0.15150(17) 0.49752(10) 0.41465(8) 0.0187(4) Uani 1 1 d . . . . .
H020 H 0.076829 0.496134 0.412063 0.022 Uiso 1 1 calc R U . . .
C021 C 0.0567(2) 0.66409(13) 0.11198(9) 0.0299(5) Uani 1 1 d . . . . .
H021 H -0.010825 0.662744 0.092559 0.036 Uiso 1 1 calc R U . . .
C022 C -0.12197(19) 0.51711(13) 0.28463(9) 0.0300(5) Uani 1 1 d . . . . .
H022 H -0.187169 0.499429 0.291417 0.036 Uiso 1 1 calc R U . . .
C023 C 0.05873(18) 0.50184(11) 0.27248(8) 0.0218(4) Uani 1 1 d . . . . .
H023 H 0.117160 0.473718 0.270844 0.026 Uiso 1 1 calc R U . . .
C024 C -0.06123(17) 0.81776(11) 0.31745(8) 0.0220(4) Uani 1 1 d . . . . .
H024 H -0.039541 0.857035 0.303075 0.026 Uiso 1 1 calc R U . . .
C025 C 0.3969(2) 0.45490(12) 0.28976(9) 0.0288(5) Uani 1 1 d . . . . .
H025 H 0.436202 0.439109 0.319785 0.035 Uiso 1 1 calc R U . . .
C026 C 0.39398(17) 0.60669(10) 0.58860(7) 0.0180(4) Uani 1 1 d . . . . .
H026 H 0.373567 0.573611 0.610090 0.022 Uiso 1 1 calc R U . . .
C027 C -0.0366(2) 0.47647(12) 0.28300(9) 0.0287(5) Uani 1 1 d . . . . .
H027 H -0.042923 0.431034 0.289086 0.034 Uiso 1 1 calc R U . . .
C028 C 0.2566(2) 1.01617(11) 0.56810(9) 0.0290(5) Uani 1 1 d . . . . .
H02A H 0.190344 0.993135 0.557494 0.044 Uiso 1 1 calc R U . . .
H02B H 0.241467 1.059763 0.580345 0.044 Uiso 1 1 calc R U . . .
H02C H 0.298366 0.991540 0.594974 0.044 Uiso 1 1 calc R U . . .
C029 C 0.0757(2) 0.94178(12) 0.45466(9) 0.0327(6) Uani 1 1 d . . . . .
H029 H 0.051617 0.940864 0.486518 0.039 Uiso 1 1 calc R U . . .
C02A C 0.54067(19) 0.58771(11) 0.18969(9) 0.0249(5) Uani 1 1 d . . . . .
H02P H 0.572360 0.630365 0.200437 0.030 Uiso 1 1 calc R U . . .
H02Q H 0.482999 0.578774 0.209829 0.030 Uiso 1 1 calc R U . . .
C02B C 0.08985(18) 0.58691(11) 0.52669(8) 0.0234(5) Uani 1 1 d . U . . .
H02N H 0.115578 0.541298 0.527084 0.028 Uiso 1 1 calc R U . . .
H02O H 0.143196 0.614992 0.513839 0.028 Uiso 1 1 calc R U . . .
C02C C -0.11323(19) 0.58341(12) 0.27643(10) 0.0299(5) Uani 1 1 d . . . . .
H02D H -0.172500 0.611065 0.277363 0.036 Uiso 1 1 calc R U . . .
C02D C 0.0868(2) 1.00084(12) 0.43124(10) 0.0342(6) Uani 1 1 d . . . . .
H02E H 0.071001 1.040464 0.447008 0.041 Uiso 1 1 calc R U . . .
C02E C -0.19929(18) 0.74351(13) 0.33158(9) 0.0290(5) Uani 1 1 d . . . . .
H02F H -0.271314 0.730970 0.325993 0.035 Uiso 1 1 calc R U . . .
C02F C -0.16639(18) 0.79968(13) 0.30979(9) 0.0288(5) Uani 1 1 d . . . . .
H02G H -0.216113 0.826003 0.289464 0.035 Uiso 1 1 calc R U . . .
C02G C 0.1209(2) 1.00195(11) 0.38485(10) 0.0324(6) Uani 1 1 d . . . . .
H02H H 0.129064 1.042539 0.368705 0.039 Uiso 1 1 calc R U . . .
C02H C 0.7733(3) 0.76310(14) 0.47854(13) 0.0496(8) Uani 1 1 d . . . . .
H02I H 0.776148 0.762511 0.441986 0.060 Uiso 1 1 calc R U . . .
H02J H 0.744929 0.720574 0.488021 0.060 Uiso 1 1 calc R U . . .
C02I C 0.8838(3) 0.77223(17) 0.50614(14) 0.0539(9) Uani 1 1 d . . . . .
H02K H 0.930299 0.738403 0.495568 0.081 Uiso 1 1 calc R U . . .
H02L H 0.882034 0.768780 0.542314 0.081 Uiso 1 1 calc R U . . .
H02M H 0.910383 0.815398 0.498320 0.081 Uiso 1 1 calc R U . . .
C02J C 0.7600(4) 0.7552(3) 0.1606(3) 0.116(2) Uani 1 1 d . U . . .
H02R H 0.712817 0.779996 0.135257 0.140 Uiso 1 1 calc R U . . .
H02S H 0.728573 0.756730 0.192272 0.140 Uiso 1 1 calc R U . . .

loop_
_atom_site_aniso_label
_atom_site_aniso_U_11
_atom_site_aniso_U_22
_atom_site_aniso_U_33
_atom_site_aniso_U_23
_atom_site_aniso_U_13
_atom_site_aniso_U_12
Os01 0.01052(5) 0.00809(5) 0.00779(5) 0.00017(3) 0.00172(3) -0.00028(3)
Cl02 0.0165(2) 0.0141(2) 0.0128(2) 0.00034(16) 0.00593(17) -0.00033(17)
P03 0.0122(2) 0.0101(2) 0.0094(2) 0.00122(17) 0.00107(17) 0.00036(17)
P004 0.0145(2) 0.0098(2) 0.0097(2) -0.00052(17) 0.00035(17) -0.00127(18)
Cl05 0.0300(3) 0.0169(2) 0.0270(3) -0.0014(2) 0.0134(2) -0.0047(2)
P06 0.0124(2) 0.0103(2) 0.0113(2) 0.00065(17) 0.00188(17) 0.00175(17)
Cl07 0.0206(3) 0.0311(3) 0.0328(3) 0.0025(2) 0.0017(2) -0.0047(2)
Cl08 0.0336(3) 0.0530(4) 0.0274(3) -0.0052(3) 0.0015(2) 0.0067(3)
Cl09 0.0335(3) 0.0316(3) 0.0662(4) 0.0086(3) 0.0034(3) 0.0137(3)
Cl0A 0.0471(4) 0.0492(4) 0.0574(4) -0.0058(3) 0.0171(3) -0.0057(3)
Cl0B 0.0456(4) 0.0598(5) 0.0556(4) 0.0151(4) -0.0015(3) -0.0169(3)
Cl0C 0.0561(5) 0.1089(7) 0.0269(3) -0.0287(4) 0.0184(3) -0.0534(5)
O00D 0.0144(7) 0.0123(6) 0.0140(7) -0.0013(5) 0.0052(5) 0.0005(5)
O00E 0.0172(7) 0.0262(8) 0.0174(7) 0.0013(6) 0.0032(6) -0.0075(6)
O00F 0.0186(7) 0.0290(8) 0.0132(7) 0.0024(6) -0.0013(6) -0.0062(6)
O00G 0.0449(10) 0.0125(7) 0.0252(8) -0.0062(6) 0.0173(7) -0.0035(7)
N00H 0.0139(8) 0.0135(8) 0.0099(7) 0.0001(6) 0.0029(6) -0.0004(6)
N00I 0.0135(8) 0.0138(8) 0.0121(8) -0.0008(6) 0.0034(6) -0.0030(6)
C00J 0.0126(9) 0.0093(8) 0.0130(9) 0.0021(7) 0.0007(7) 0.0025(7)
C00K 0.0247(11) 0.0178(10) 0.0130(9) -0.0019(8) 0.0068(8) -0.0023(8)
C00L 0.0196(10) 0.0131(9) 0.0069(8) 0.0013(7) 0.0009(7) -0.0012(8)
C00M 0.0177(10) 0.0149(9) 0.0116(9) 0.0016(7) 0.0030(7) -0.0005(8)
C00N 0.0134(9) 0.0105(9) 0.0100(9) -0.0010(7) 0.0015(7) 0.0008(7)
C00O 0.0127(9) 0.0091(8) 0.0115(9) -0.0001(7) -0.0015(7) 0.0008(7)
C00P 0.0140(9) 0.0079(8) 0.0109(9) 0.0009(7) -0.0010(7) 0.0024(7)
C00Q 0.0164(10) 0.0196(10) 0.0194(10) -0.0025(8) 0.0040(8) 0.0010(8)
C00R 0.0169(10) 0.0111(9) 0.0158(10) 0.0021(7) 0.0023(8) 0.0034(7)
C00S 0.0167(10) 0.0147(10) 0.0184(10) -0.0027(8) 0.0001(8) 0.0037(8)
C00T 0.0186(10) 0.0176(10) 0.0181(10) -0.0039(8) -0.0001(8) 0.0023(8)
C00U 0.0150(10) 0.0122(9) 0.0106(9) -0.0005(7) 0.0034(7) 0.0009(7)
C00V 0.0129(9) 0.0151(9) 0.0125(9) 0.0001(7) 0.0021(7) 0.0034(7)
C00W 0.0195(10) 0.0146(9) 0.0136(9) -0.0028(8) 0.0020(8) 0.0022(8)
C00X 0.0153(10) 0.0105(9) 0.0168(10) 0.0026(7) 0.0032(8) -0.0004(7)
C00Y 0.0209(11) 0.0251(11) 0.0113(9) 0.0000(8) 0.0016(8) 0.0066(9)
C00Z 0.0208(11) 0.0164(10) 0.0156(10) 0.0007(8) 0.0014(8) 0.0065(8)
C010 0.0176(10) 0.0147(9) 0.0233(11) 0.0040(8) 0.0064(8) 0.0022(8)
C011 0.0244(11) 0.0174(10) 0.0161(10) 0.0057(8) 0.0079(8) 0.0068(8)
C012 0.0178(10) 0.0149(9) 0.0143(9) 0.0026(8) 0.0019(8) 0.0015(8)
C013 0.0258(11) 0.0134(10) 0.0178(10) -0.0057(8) 0.0036(8) -0.0019(8)
C014 0.0186(10) 0.0169(10) 0.0121(9) -0.0022(8) 0.0006(7) -0.0064(8)
C015 0.0169(10) 0.0111(9) 0.0177(10) 0.0016(7) 0.0019(8) 0.0026(7)
C016 0.0152(10) 0.0125(9) 0.0107(9) -0.0026(7) -0.0005(7) -0.0019(7)
C017 0.0342(13) 0.0212(11) 0.0131(10) 0.0036(8) 0.0010(9) 0.0055(9)
C018 0.0154(10) 0.0104(9) 0.0139(9) 0.0022(7) 0.0032(7) 0.0058(7)
C019 0.0192(10) 0.0156(10) 0.0149(10) 0.0018(8) 0.0020(8) 0.0016(8)
C01A 0.0133(10) 0.0209(10) 0.0142(10) -0.0042(8) 0.0035(8) 0.0027(8)
C01B 0.0272(11) 0.0154(10) 0.0160(10) -0.0007(8) 0.0086(8) 0.0016(8)
C01C 0.0283(12) 0.0166(10) 0.0281(12) 0.0008(9) 0.0084(9) 0.0040(9)
C01D 0.0157(10) 0.0110(9) 0.0156(10) -0.0016(7) 0.0006(8) -0.0006(7)
C01E 0.0207(10) 0.0107(9) 0.0111(9) -0.0006(7) 0.0003(8) 0.0008(7)
C01F 0.0222(11) 0.0161(10) 0.0142(9) 0.0015(8) 0.0052(8) -0.0039(8)
C01G 0.0287(12) 0.0133(10) 0.0186(10) 0.0002(8) 0.0035(9) 0.0026(8)
C01H 0.0192(11) 0.0272(12) 0.0308(12) -0.0056(10) 0.0081(9) -0.0050(9)
C01I 0.0294(12) 0.0123(9) 0.0203(10) 0.0006(8) 0.0066(9) -0.0050(8)
C01J 0.0170(10) 0.0099(9) 0.0156(9) -0.0003(7) 0.0031(8) -0.0019(7)
C01K 0.0243(11) 0.0136(10) 0.0343(12) 0.0003(9) 0.0058(9) 0.0036(8)
C01L 0.0164(10) 0.0174(10) 0.0184(10) 0.0002(8) 0.0005(8) -0.0010(8)
C01M 0.0197(11) 0.0197(10) 0.0295(12) -0.0052(9) 0.0029(9) -0.0042(9)
C01N 0.0207(10) 0.0134(9) 0.0141(9) 0.0017(8) 0.0034(8) -0.0025(8)
C01O 0.0212(11) 0.0180(10) 0.0161(10) 0.0037(8) 0.0031(8) 0.0045(8)
C01P 0.0155(10) 0.0148(9) 0.0156(10) 0.0010(8) 0.0024(8) 0.0014(8)
C01Q 0.0143(10) 0.0204(10) 0.0269(11) 0.0013(9) -0.0004(8) 0.0001(8)
C01R 0.0191(11) 0.0270(11) 0.0176(10) 0.0007(9) -0.0060(8) -0.0056(9)
C01S 0.0220(11) 0.0301(12) 0.0192(11) 0.0050(9) -0.0030(9) -0.0067(9)
C01T 0.0323(12) 0.0215(11) 0.0155(10) -0.0017(8) -0.0014(9) 0.0060(9)
C01U 0.0165(10) 0.0186(10) 0.0341(12) 0.0034(9) 0.0096(9) 0.0016(8)
C01V 0.0343(13) 0.0197(11) 0.0192(11) 0.0001(9) 0.0051(9) 0.0086(9)
C01W 0.0418(14) 0.0199(11) 0.0218(11) -0.0061(9) 0.0071(10) 0.0050(10)
C01X 0.0306(12) 0.0143(10) 0.0185(10) -0.0009(8) 0.0038(9) -0.0067(9)
C01Y 0.0270(12) 0.0221(11) 0.0210(11) 0.0037(9) 0.0108(9) 0.0035(9)
C01Z 0.0336(13) 0.0181(10) 0.0158(10) -0.0021(8) 0.0010(9) 0.0046(9)
C020 0.0196(11) 0.0194(10) 0.0174(10) 0.0003(8) 0.0035(8) -0.0041(8)
C021 0.0274(12) 0.0389(14) 0.0203(11) 0.0063(10) -0.0076(9) -0.0018(10)
C022 0.0257(12) 0.0374(13) 0.0284(12) -0.0084(10) 0.0097(10) -0.0162(10)
C023 0.0257(12) 0.0188(10) 0.0209(11) 0.0002(8) 0.0030(9) -0.0046(9)
C024 0.0189(11) 0.0263(11) 0.0210(11) 0.0009(9) 0.0040(8) 0.0062(9)
C025 0.0332(13) 0.0255(12) 0.0255(12) 0.0024(9) -0.0041(10) 0.0104(10)
C026 0.0212(11) 0.0203(10) 0.0133(9) 0.0049(8) 0.0052(8) 0.0039(8)
C027 0.0345(13) 0.0238(11) 0.0284(12) -0.0005(9) 0.0067(10) -0.0131(10)
C028 0.0444(15) 0.0204(11) 0.0260(12) -0.0081(9) 0.0183(11) -0.0027(10)
C029 0.0464(15) 0.0292(13) 0.0235(12) -0.0059(10) 0.0080(11) 0.0135(11)
C02A 0.0254(12) 0.0221(11) 0.0270(12) -0.0042(9) 0.0024(9) 0.0063(9)
C02B 0.0251(12) 0.0269(11) 0.0182(10) 0.0011(9) 0.0028(9) -0.0053(9)
C02C 0.0201(12) 0.0322(13) 0.0381(14) -0.0122(11) 0.0065(10) -0.0062(10)
C02D 0.0442(15) 0.0214(12) 0.0372(14) -0.0104(10) 0.0062(11) 0.0121(11)
C02E 0.0130(11) 0.0418(14) 0.0328(13) -0.0094(11) 0.0047(9) -0.0007(10)
C02F 0.0167(11) 0.0427(14) 0.0263(12) -0.0025(10) 0.0004(9) 0.0105(10)
C02G 0.0372(14) 0.0151(11) 0.0463(15) 0.0004(10) 0.0109(12) 0.0055(10)
C02H 0.0431(17) 0.0363(15) 0.0602(19) -0.0192(14) -0.0274(15) 0.0123(13)
C02I 0.0375(17) 0.0545(19) 0.062(2) -0.0201(15) -0.0201(15) 0.0165(14)
C02J 0.067(3) 0.098(3) 0.200(6) -0.067(4) 0.080(3) -0.040(3)

loop_
_atom_type_symbol
_atom_type_description
_atom_type_scat_dispersion_real
_atom_type_scat_dispersion_imag
_atom_type_scat_source
C C 0.0181 0.0091 'International Tables Vol C Tables 4.2.6.8 and 6.1.1.4'
H H 0.0000 0.0000 'International Tables Vol C Tables 4.2.6.8 and 6.1.1.4'
Cl Cl 0.3639 0.7018 'International Tables Vol C Tables 4.2.6.8 and 6.1.1.4'
N N 0.0311 0.0180 'International Tables Vol C Tables 4.2.6.8 and 6.1.1.4'
O O 0.0492 0.0322 'International Tables Vol C Tables 4.2.6.8 and 6.1.1.4'
Os Os -4.9801 6.2216 'International Tables Vol C Tables 4.2.6.8 and 6.1.1.4'
P P 0.2955 0.4335 'International Tables Vol C Tables 4.2.6.8 and 6.1.1.4'

loop_
_geom_angle_atom_site_label_1
_geom_angle_atom_site_label_2
_geom_angle_atom_site_label_3
_geom_angle
_geom_angle_site_symmetry_1
_geom_angle_site_symmetry_3
_geom_angle_publ_flag
P03 Os01 Cl02 81.823(15) . . ?
P06 Os01 Cl02 88.018(16) . . ?
P06 Os01 P03 167.084(16) . . ?
N00H Os01 Cl02 100.07(4) . . ?
N00H Os01 P03 91.90(5) . . ?
N00H Os01 P06 97.74(5) . . ?
C00J Os01 Cl02 101.77(5) . . ?
C00J Os01 P03 90.80(5) . . ?
C00J Os01 P06 83.46(5) . . ?
C00J Os01 N00H 158.16(7) . . ?
C00P Os01 Cl02 175.17(5) . . ?
C00P Os01 P03 93.37(5) . . ?
C00P Os01 P06 96.82(5) . . ?
C00P Os01 N00H 79.47(7) . . ?
C00P Os01 C00J 78.73(8) . . ?
C00L P03 Os01 113.81(6) . . ?
C00L P03 C00X 100.64(9) . . ?
C00V P03 Os01 114.55(6) . . ?
C00V P03 C00L 103.50(9) . . ?
C00V P03 C00X 101.64(9) . . ?
C00X P03 Os01 120.38(6) . . ?
C00O P004 C014 109.81(9) . . ?
C00O P004 C01E 112.78(9) . . ?
C00O P004 C01J 111.79(9) . . ?
C014 P004 C01E 108.76(9) . . ?
C01J P004 C014 106.35(9) . . ?
C01J P004 C01E 107.09(9) . . ?
C00S P06 Os01 121.08(7) . . ?
C018 P06 Os01 108.95(6) . . ?
C018 P06 C00S 104.00(9) . . ?
C018 P06 C01A 104.09(9) . . ?
C01A P06 Os01 118.23(7) . . ?
C01A P06 C00S 98.41(9) . . ?
C00N O00D H00D 109.5 . . ?
C01D O00F C01R 116.03(16) . . ?
C013 O00G C028 116.35(17) . . ?
N00I N00H Os01 111.01(11) . . ?
N00I N00H C016 113.59(15) . . ?
C016 N00H Os01 130.61(13) . . ?
N00H N00I C00U 117.36(16) . . ?
N00H N00I C01D 122.30(15) . . ?
C00U N00I C01D 118.27(16) . . ?
Os01 C00J H00J 121.6 . . ?
C00O C00J Os01 116.73(14) . . ?
C00O C00J H00J 121.6 . . ?
C013 C00K H00K 120.1 . . ?
C01N C00K H00K 120.1 . . ?
C01N C00K C013 119.85(19) . . ?
C00M C00L P03 119.00(15) . . ?
C019 C00L P03 122.15(16) . . ?
C019 C00L C00M 118.85(18) . . ?
C00L C00M H00M 119.7 . . ?
C020 C00M C00L 120.52(19) . . ?
C020 C00M H00M 119.7 . . ?
O00D C00N H00N 109.0 . . ?
O00D C00N C00O 109.92(15) . . ?
O00D C00N C00P 114.69(15) . . ?
C00O C00N H00N 109.0 . . ?
C00O C00N C00P 104.98(15) . . ?
C00P C00N H00N 109.0 . . ?
C00J C00O P004 123.26(15) . . ?
C00J C00O C00N 117.54(16) . . ?
C00N C00O P004 119.14(14) . . ?
C00N C00P Os01 120.85(14) . . ?
C00U C00P Os01 115.99(14) . . ?
C00U C00P C00N 123.15(18) . . ?
C01A C00Q H00Q 120.0 . . ?
C01A C00Q C01H 120.1(2) . . ?
C01H C00Q H00Q 120.0 . . ?
C00Z C00R H00R 119.8 . . ?
C00Z C00R C018 120.43(19) . . ?
C018 C00R H00R 119.8 . . ?
C01C C00S P06 124.12(16) . . ?
C01C C00S C01V 118.83(19) . . ?
C01V C00S P06 116.81(16) . . ?
C00Y C00T H00T 119.9 . . ?
C00Y C00T C012 120.19(19) . . ?
C012 C00T H00T 119.9 . . ?
N00I C00U C00P 114.48(17) . . ?
N00I C00U H00U 122.8 . . ?
C00P C00U H00U 122.8 . . ?
C012 C00V P03 118.62(15) . . ?
C01P C00V P03 122.33(15) . . ?
C01P C00V C012 119.01(18) . . ?
C01B C00W H00W 120.1 . . ?
C01B C00W C01E 119.80(19) . . ?
C01E C00W H00W 120.1 . . ?
C01L C00X P03 121.65(15) . . ?
C01O C00X P03 119.26(15) . . ?
C01O C00X C01L 118.59(19) . . ?
C00T C00Y H00Y 120.2 . . ?
C026 C00Y C00T 119.59(19) . . ?
C026 C00Y H00Y 120.2 . . ?
C00R C00Z H00Z 119.9 . . ?
C011 C00Z C00R 120.29(19) . . ?
C011 C00Z H00Z 119.9 . . ?
C011 C010 H010 120.0 . . ?
C015 C010 H010 120.0 . . ?
C015 C010 C011 120.0(2) . . ?
C00Z C011 C010 119.85(19) . . ?
C00Z C011 H011 120.1 . . ?
C010 C011 H011 120.1 . . ?
C00T C012 C00V 120.40(19) . . ?
C00T C012 H012 119.8 . . ?
C00V C012 H012 119.8 . . ?
O00G C013 C00K 123.78(19) . . ?
O00G C013 C01I 116.27(18) . . ?
C00K C013 C01I 119.92(19) . . ?
C01M C014 P004 120.20(16) . . ?
C023 C014 P004 120.13(17) . . ?
C023 C014 C01M 119.7(2) . . ?
C010 C015 H015 119.7 . . ?
C010 C015 C018 120.59(19) . . ?
C018 C015 H015 119.7 . . ?
C01F C016 N00H 122.84(17) . . ?
C01N C016 N00H 117.80(17) . . ?
C01N C016 C01F 119.17(18) . . ?
C01B C017 H017 120.2 . . ?
C021 C017 H017 120.2 . . ?
C021 C017 C01B 119.6(2) . . ?
C00R C018 P06 121.92(15) . . ?
C00R C018 C015 118.83(18) . . ?
C015 C018 P06 118.77(15) . . ?
C00L C019 H019 119.9 . . ?
C01G C019 C00L 120.3(2) . . ?
C01G C019 H019 119.9 . . ?
C00Q C01A P06 122.18(16) . . ?
C00Q C01A C024 118.8(2) . . ?
C024 C01A P06 118.91(16) . . ?
C00W C01B H01B 119.7 . . ?
C017 C01B C00W 120.5(2) . . ?
C017 C01B H01B 119.7 . . ?
C00S C01C H01C 119.8 . . ?
C00S C01C C02G 120.4(2) . . ?
C02G C01C H01C 119.8 . . ?
O00E C01D O00F 128.29(19) . . ?
O00E C01D N00I 121.84(18) . . ?
O00F C01D N00I 109.72(16) . . ?
C00W C01E P004 119.56(15) . . ?
C01S C01E P004 120.91(16) . . ?
C01S C01E C00W 119.53(18) . . ?
C016 C01F H01F 119.9 . . ?
C01I C01F C016 120.18(19) . . ?
C01I C01F H01F 119.9 . . ?
C019 C01G H01G 119.8 . . ?
C01X C01G C019 120.5(2) . . ?
C01X C01G H01G 119.8 . . ?
C00Q C01H H01H 119.7 . . ?
C02E C01H C00Q 120.6(2) . . ?
C02E C01H H01H 119.7 . . ?
C013 C01I H01I 119.9 . . ?
C01F C01I C013 120.17(19) . . ?
C01F C01I H01I 119.9 . . ?
C01T C01J P004 119.11(16) . . ?
C01Z C01J P004 120.77(16) . . ?
C01Z C01J C01T 119.93(19) . . ?
C01W C01K H01K 120.2 . . ?
C025 C01K H01K 120.2 . . ?
C025 C01K C01W 119.7(2) . . ?
C00X C01L H01L 119.7 . . ?
C01Q C01L C00X 120.6(2) . . ?
C01Q C01L H01L 119.7 . . ?
C014 C01M H01M 120.1 . . ?
C02C C01M C014 119.8(2) . . ?
C02C C01M H01M 120.1 . . ?
C00K C01N C016 120.67(18) . . ?
C00K C01N H01N 119.7 . . ?
C016 C01N H01N 119.7 . . ?
C00X C01O H01O 119.7 . . ?
C01Y C01O C00X 120.5(2) . . ?
C01Y C01O H01O 119.7 . . ?
C00V C01P H01P 119.9 . . ?
C00V C01P C026 120.28(19) . . ?
C026 C01P H01P 119.9 . . ?
C01L C01Q H01Q 119.8 . . ?
C01U C01Q C01L 120.4(2) . . ?
C01U C01Q H01Q 119.8 . . ?
O00F C01R H01A 109.5 . . ?
O00F C01R H01D 109.5 . . ?
O00F C01R C02H 110.82(18) . . ?
H01A C01R H01D 108.1 . . ?
C02H C01R H01A 109.5 . . ?
C02H C01R H01D 109.5 . . ?
C01E C01S H01S 120.0 . . ?
C01E C01S C021 120.0(2) . . ?
C021 C01S H01S 120.0 . . ?
C01J C01T H01T 120.2 . . ?
C01J C01T C025 119.6(2) . . ?
C025 C01T H01T 120.2 . . ?
C01Q C01U H01U 120.3 . . ?
C01Q C01U C01Y 119.4(2) . . ?
C01Y C01U H01U 120.3 . . ?
C00S C01V H01V 119.9 . . ?
C029 C01V C00S 120.2(2) . . ?
C029 C01V H01V 119.9 . . ?
C01K C01W H01W 119.8 . . ?
C01K C01W C01Z 120.3(2) . . ?
C01Z C01W H01W 119.8 . . ?
C01G C01X H01X 120.2 . . ?
C01G C01X C020 119.56(19) . . ?
C020 C01X H01X 120.2 . . ?
C01O C01Y H01Y 119.8 . . ?
C01U C01Y C01O 120.5(2) . . ?
C01U C01Y H01Y 119.8 . . ?
C01J C01Z H01Z 120.0 . . ?
C01W C01Z C01J 119.9(2) . . ?
C01W C01Z H01Z 120.0 . . ?
C00M C020 C01X 120.3(2) . . ?
C00M C020 H020 119.8 . . ?
C01X C020 H020 119.8 . . ?
C017 C021 C01S 120.5(2) . . ?
C017 C021 H021 119.7 . . ?
C01S C021 H021 119.7 . . ?
C027 C022 H022 119.8 . . ?
C027 C022 C02C 120.4(2) . . ?
C02C C022 H022 119.8 . . ?
C014 C023 H023 120.1 . . ?
C027 C023 C014 119.8(2) . . ?
C027 C023 H023 120.1 . . ?
C01A C024 H024 119.8 . . ?
C02F C024 C01A 120.4(2) . . ?
C02F C024 H024 119.8 . . ?
C01K C025 C01T 120.6(2) . . ?
C01K C025 H025 119.7 . . ?
C01T C025 H025 119.7 . . ?
C00Y C026 C01P 120.53(19) . . ?
C00Y C026 H026 119.7 . . ?
C01P C026 H026 119.7 . . ?
C022 C027 C023 120.2(2) . . ?
C022 C027 H027 119.9 . . ?
C023 C027 H027 119.9 . . ?
O00G C028 H02A 109.5 . . ?
O00G C028 H02B 109.5 . . ?
O00G C028 H02C 109.5 . . ?
H02A C028 H02B 109.5 . . ?
H02A C028 H02C 109.5 . . ?
H02B C028 H02C 109.5 . . ?
C01V C029 H029 119.7 . . ?
C02D C029 C01V 120.6(2) . . ?
C02D C029 H029 119.7 . . ?
Cl08 C02A H02P 109.4 . . ?
Cl08 C02A H02Q 109.4 . . ?
Cl09 C02A Cl08 111.01(12) . . ?
Cl09 C02A H02P 109.4 . . ?
Cl09 C02A H02Q 109.4 . . ?
H02P C02A H02Q 108.0 . . ?
Cl07 C02B H02N 109.2 . . ?
Cl07 C02B H02O 109.2 . . ?
Cl0C C02B Cl07 111.99(13) . . ?
Cl0C C02B H02N 109.2 . . ?
Cl0C C02B H02O 109.2 . . ?
H02N C02B H02O 107.9 . . ?
C01M C02C H02D 119.9 . . ?
C022 C02C C01M 120.1(2) . . ?
C022 C02C H02D 119.9 . . ?
C029 C02D H02E 120.2 . . ?
C02G C02D C029 119.6(2) . . ?
C02G C02D H02E 120.2 . . ?
C01H C02E H02F 120.1 . . ?
C02F C02E C01H 119.7(2) . . ?
C02F C02E H02F 120.1 . . ?
C024 C02F H02G 119.9 . . ?
C02E C02F C024 120.3(2) . . ?
C02E C02F H02G 119.9 . . ?
C01C C02G H02H 119.8 . . ?
C02D C02G C01C 120.4(2) . . ?
C02D C02G H02H 119.8 . . ?
C01R C02H H02I 109.4 . . ?
C01R C02H H02J 109.4 . . ?
C01R C02H C02I 111.2(2) . . ?
H02I C02H H02J 108.0 . . ?
C02I C02H H02I 109.4 . . ?
C02I C02H H02J 109.4 . . ?
C02H C02I H02K 109.5 . . ?
C02H C02I H02L 109.5 . . ?
C02H C02I H02M 109.5 . . ?
H02K C02I H02L 109.5 . . ?
H02K C02I H02M 109.5 . . ?
H02L C02I H02M 109.5 . . ?
Cl0A C02J H02R 108.0 . . ?
Cl0A C02J H02S 108.0 . . ?
Cl0B C02J Cl0A 117.0(3) . . ?
Cl0B C02J H02R 108.0 . . ?
Cl0B C02J H02S 108.0 . . ?
H02R C02J H02S 107.3 . . ?

loop_
_geom_bond_atom_site_label_1
_geom_bond_atom_site_label_2
_geom_bond_distance
_geom_bond_site_symmetry_2
_geom_bond_publ_flag
Os01 Cl02 2.5221(4) . ?
Os01 P03 2.4501(5) . ?
Os01 P06 2.3795(5) . ?
Os01 N00H 2.0716(16) . ?
Os01 C00J 2.0710(19) . ?
Os01 C00P 1.955(2) . ?
P03 C00L 1.838(2) . ?
P03 C00V 1.8340(19) . ?
P03 C00X 1.838(2) . ?
P004 C00O 1.7727(19) . ?
P004 C014 1.806(2) . ?
P004 C01E 1.8113(19) . ?
P004 C01J 1.798(2) . ?
P06 C00S 1.842(2) . ?
P06 C018 1.827(2) . ?
P06 C01A 1.833(2) . ?
Cl07 C02B 1.771(2) . ?
Cl08 C02A 1.768(2) . ?
Cl09 C02A 1.765(2) . ?
Cl0A C02J 1.738(5) . ?
Cl0B C02J 1.683(4) . ?
Cl0C C02B 1.755(2) . ?
O00D H00D 0.8400 . ?
O00D C00N 1.429(2) . ?
O00E C01D 1.190(3) . ?
O00F C01D 1.318(2) . ?
O00F C01R 1.467(3) . ?
O00G C013 1.370(3) . ?
O00G C028 1.433(3) . ?
N00H N00I 1.368(2) . ?
N00H C016 1.417(2) . ?
N00I C00U 1.376(3) . ?
N00I C01D 1.444(3) . ?
C00J H00J 0.9500 . ?
C00J C00O 1.354(3) . ?
C00K H00K 0.9500 . ?
C00K C013 1.390(3) . ?
C00K C01N 1.381(3) . ?
C00L C00M 1.400(3) . ?
C00L C019 1.395(3) . ?
C00M H00M 0.9500 . ?
C00M C020 1.382(3) . ?
C00N H00N 1.0000 . ?
C00N C00O 1.516(3) . ?
C00N C00P 1.519(3) . ?
C00P C00U 1.377(3) . ?
C00Q H00Q 0.9500 . ?
C00Q C01A 1.391(3) . ?
C00Q C01H 1.393(3) . ?
C00R H00R 0.9500 . ?
C00R C00Z 1.390(3) . ?
C00R C018 1.394(3) . ?
C00S C01C 1.389(3) . ?
C00S C01V 1.394(3) . ?
C00T H00T 0.9500 . ?
C00T C00Y 1.389(3) . ?
C00T C012 1.393(3) . ?
C00U H00U 0.9500 . ?
C00V C012 1.399(3) . ?
C00V C01P 1.392(3) . ?
C00W H00W 0.9500 . ?
C00W C01B 1.388(3) . ?
C00W C01E 1.400(3) . ?
C00X C01L 1.398(3) . ?
C00X C01O 1.393(3) . ?
C00Y H00Y 0.9500 . ?
C00Y C026 1.386(3) . ?
C00Z H00Z 0.9500 . ?
C00Z C011 1.384(3) . ?
C010 H010 0.9500 . ?
C010 C011 1.392(3) . ?
C010 C015 1.386(3) . ?
C011 H011 0.9500 . ?
C012 H012 0.9500 . ?
C013 C01I 1.393(3) . ?
C014 C01M 1.397(3) . ?
C014 C023 1.394(3) . ?
C015 H015 0.9500 . ?
C015 C018 1.400(3) . ?
C016 C01F 1.402(3) . ?
C016 C01N 1.392(3) . ?
C017 H017 0.9500 . ?
C017 C01B 1.386(3) . ?
C017 C021 1.383(4) . ?
C019 H019 0.9500 . ?
C019 C01G 1.392(3) . ?
C01A C024 1.405(3) . ?
C01B H01B 0.9500 . ?
C01C H01C 0.9500 . ?
C01C C02G 1.391(3) . ?
C01E C01S 1.389(3) . ?
C01F H01F 0.9500 . ?
C01F C01I 1.378(3) . ?
C01G H01G 0.9500 . ?
C01G C01X 1.383(3) . ?
C01H H01H 0.9500 . ?
C01H C02E 1.384(4) . ?
C01I H01I 0.9500 . ?
C01J C01T 1.387(3) . ?
C01J C01Z 1.386(3) . ?
C01K H01K 0.9500 . ?
C01K C01W 1.382(3) . ?
C01K C025 1.378(3) . ?
C01L H01L 0.9500 . ?
C01L C01Q 1.389(3) . ?
C01M H01M 0.9500 . ?
C01M C02C 1.387(3) . ?
C01N H01N 0.9500 . ?
C01O H01O 0.9500 . ?
C01O C01Y 1.390(3) . ?
C01P H01P 0.9500 . ?
C01P C026 1.394(3) . ?
C01Q H01Q 0.9500 . ?
C01Q C01U 1.384(3) . ?
C01R H01A 0.9900 . ?
C01R H01D 0.9900 . ?
C01R C02H 1.507(4) . ?
C01S H01S 0.9500 . ?
C01S C021 1.390(3) . ?
C01T H01T 0.9500 . ?
C01T C025 1.389(3) . ?
C01U H01U 0.9500 . ?
C01U C01Y 1.387(3) . ?
C01V H01V 0.9500 . ?
C01V C029 1.388(3) . ?
C01W H01W 0.9500 . ?
C01W C01Z 1.385(3) . ?
C01X H01X 0.9500 . ?
C01X C020 1.392(3) . ?
C01Y H01Y 0.9500 . ?
C01Z H01Z 0.9500 . ?
C020 H020 0.9500 . ?
C021 H021 0.9500 . ?
C022 H022 0.9500 . ?
C022 C027 1.380(4) . ?
C022 C02C 1.382(4) . ?
C023 H023 0.9500 . ?
C023 C027 1.390(3) . ?
C024 H024 0.9500 . ?
C024 C02F 1.385(3) . ?
C025 H025 0.9500 . ?
C026 H026 0.9500 . ?
C027 H027 0.9500 . ?
C028 H02A 0.9800 . ?
C028 H02B 0.9800 . ?
C028 H02C 0.9800 . ?
C029 H029 0.9500 . ?
C029 C02D 1.380(4) . ?
C02A H02P 0.9900 . ?
C02A H02Q 0.9900 . ?
C02B H02N 0.9900 . ?
C02B H02O 0.9900 . ?
C02C H02D 0.9500 . ?
C02D H02E 0.9500 . ?
C02D C02G 1.378(4) . ?
C02E H02F 0.9500 . ?
C02E C02F 1.382(4) . ?
C02F H02G 0.9500 . ?
C02G H02H 0.9500 . ?
C02H H02I 0.9900 . ?
C02H H02J 0.9900 . ?
C02H C02I 1.520(4) . ?
C02I H02K 0.9800 . ?
C02I H02L 0.9800 . ?
C02I H02M 0.9800 . ?
C02J H02R 0.9900 . ?
C02J H02S 0.9900 . ?

loop_
_geom_torsion_atom_site_label_1
_geom_torsion_atom_site_label_2
_geom_torsion_atom_site_label_3
_geom_torsion_atom_site_label_4
_geom_torsion
_geom_torsion_site_symmetry_1
_geom_torsion_site_symmetry_2
_geom_torsion_site_symmetry_3
_geom_torsion_site_symmetry_4
_geom_torsion_publ_flag
Os01 P03 C00L C00M -35.67(16) . . . . ?
Os01 P03 C00L C019 144.44(14) . . . . ?
Os01 P03 C00V C012 -57.04(17) . . . . ?
Os01 P03 C00V C01P 125.37(15) . . . . ?
Os01 P03 C00X C01L 136.81(14) . . . . ?
Os01 P03 C00X C01O -51.47(18) . . . . ?
Os01 P06 C00S C01C 121.46(17) . . . . ?
Os01 P06 C00S C01V -64.15(19) . . . . ?
Os01 P06 C018 C00R 104.01(15) . . . . ?
Os01 P06 C018 C015 -67.94(16) . . . . ?
Os01 P06 C01A C00Q 13.27(19) . . . . ?
Os01 P06 C01A C024 -169.76(14) . . . . ?
Os01 N00H N00I C00U 8.5(2) . . . . ?
Os01 N00H N00I C01D -154.81(14) . . . . ?
Os01 N00H C016 C01F -119.65(19) . . . . ?
Os01 N00H C016 C01N 55.2(2) . . . . ?
Os01 C00J C00O P004 175.51(9) . . . . ?
Os01 C00J C00O C00N -1.5(2) . . . . ?
Os01 C00P C00U N00I -10.4(2) . . . . ?
P03 C00L C00M C020 179.02(15) . . . . ?
P03 C00L C019 C01G -178.62(15) . . . . ?
P03 C00V C012 C00T -178.27(16) . . . . ?
P03 C00V C01P C026 178.32(15) . . . . ?
P03 C00X C01L C01Q 171.29(16) . . . . ?
P03 C00X C01O C01Y -171.47(16) . . . . ?
P004 C014 C01M C02C 178.14(17) . . . . ?
P004 C014 C023 C027 -179.38(17) . . . . ?
P004 C01E C01S C021 -179.92(18) . . . . ?
P004 C01J C01T C025 174.63(19) . . . . ?
P004 C01J C01Z C01W -174.78(18) . . . . ?
P06 C00S C01C C02G 175.12(19) . . . . ?
P06 C00S C01V C029 -174.6(2) . . . . ?
P06 C01A C024 C02F -179.55(17) . . . . ?
O00D C00N C00O P004 -45.23(19) . . . . ?
O00D C00N C00O C00J 131.88(17) . . . . ?
O00D C00N C00P Os01 -132.98(14) . . . . ?
O00D C00N C00P C00U 46.5(2) . . . . ?
O00F C01R C02H C02I -178.5(3) . . . . ?
O00G C013 C01I C01F -176.3(2) . . . . ?
N00H N00I C00U C00P 0.7(2) . . . . ?
N00H N00I C01D O00E -155.55(19) . . . . ?
N00H N00I C01D O00F 28.7(2) . . . . ?
N00H C016 C01F C01I 173.49(19) . . . . ?
N00H C016 C01N C00K -174.08(19) . . . . ?
N00I N00H C016 C01F 33.2(3) . . . . ?
N00I N00H C016 C01N -151.93(17) . . . . ?
C00K C013 C01I C01F 1.8(3) . . . . ?
C00L P03 C00V C012 178.48(16) . . . . ?
C00L P03 C00V C01P 0.89(19) . . . . ?
C00L P03 C00X C01L -97.30(17) . . . . ?
C00L P03 C00X C01O 74.42(17) . . . . ?
C00L C00M C020 C01X -0.1(3) . . . . ?
C00L C019 C01G C01X -0.8(3) . . . . ?
C00M C00L C019 C01G 1.5(3) . . . . ?
C00N C00P C00U N00I 170.04(16) . . . . ?
C00O P004 C014 C01M 61.85(19) . . . . ?
C00O P004 C014 C023 -118.72(17) . . . . ?
C00O P004 C01E C00W 57.93(18) . . . . ?
C00O P004 C01E C01S -122.89(18) . . . . ?
C00O P004 C01J C01T 34.5(2) . . . . ?
C00O P004 C01J C01Z -150.48(17) . . . . ?
C00O C00N C00P Os01 -12.24(19) . . . . ?
C00O C00N C00P C00U 167.26(17) . . . . ?
C00P C00N C00O P004 -169.07(12) . . . . ?
C00P C00N C00O C00J 8.0(2) . . . . ?
C00Q C01A C024 C02F -2.5(3) . . . . ?
C00Q C01H C02E C02F -2.1(4) . . . . ?
C00R C00Z C011 C010 0.0(3) . . . . ?
C00S P06 C018 C00R -125.58(16) . . . . ?
C00S P06 C018 C015 62.47(17) . . . . ?
C00S P06 C01A C00Q -118.93(18) . . . . ?
C00S P06 C01A C024 58.03(18) . . . . ?
C00S C01C C02G C02D -1.1(4) . . . . ?
C00S C01V C029 C02D -0.8(4) . . . . ?
C00T C00Y C026 C01P -0.6(3) . . . . ?
C00U N00I C01D O00E 41.3(3) . . . . ?
C00U N00I C01D O00F -134.50(18) . . . . ?
C00V P03 C00L C00M 89.29(16) . . . . ?
C00V P03 C00L C019 -90.61(17) . . . . ?
C00V P03 C00X C01L 9.04(18) . . . . ?
C00V P03 C00X C01O -179.24(16) . . . . ?
C00V C01P C026 C00Y -0.1(3) . . . . ?
C00W C01E C01S C021 -0.7(3) . . . . ?
C00X P03 C00L C00M -165.86(15) . . . . ?
C00X P03 C00L C019 14.25(18) . . . . ?
C00X P03 C00V C012 74.39(17) . . . . ?
C00X P03 C00V C01P -103.20(17) . . . . ?
C00X C01L C01Q C01U -0.1(3) . . . . ?
C00X C01O C01Y C01U 0.0(3) . . . . ?
C00Y C00T C012 C00V -0.1(3) . . . . ?
C00Z C00R C018 P06 -172.53(15) . . . . ?
C00Z C00R C018 C015 -0.6(3) . . . . ?
C010 C015 C018 P06 173.22(15) . . . . ?
C010 C015 C018 C00R 1.0(3) . . . . ?
C011 C010 C015 C018 -1.0(3) . . . . ?
C012 C00T C00Y C026 0.8(3) . . . . ?
C012 C00V C01P C026 0.7(3) . . . . ?
C013 C00K C01N C016 0.7(3) . . . . ?
C014 P004 C00O C00J 11.96(19) . . . . ?
C014 P004 C00O C00N -171.11(14) . . . . ?
C014 P004 C01E C00W 179.99(15) . . . . ?
C014 P004 C01E C01S -0.8(2) . . . . ?
C014 P004 C01J C01T -85.36(19) . . . . ?
C014 P004 C01J C01Z 89.67(19) . . . . ?
C014 C01M C02C C022 1.5(4) . . . . ?
C014 C023 C027 C022 1.0(3) . . . . ?
C015 C010 C011 C00Z 0.5(3) . . . . ?
C016 N00H N00I C00U -149.71(16) . . . . ?
C016 N00H N00I C01D 47.0(2) . . . . ?
C016 C01F C01I C013 -0.1(3) . . . . ?
C018 P06 C00S C01C -1.3(2) . . . . ?
C018 P06 C00S C01V 173.09(17) . . . . ?
C018 P06 C01A C00Q 134.26(17) . . . . ?
C018 P06 C01A C024 -48.78(18) . . . . ?
C018 C00R C00Z C011 0.1(3) . . . . ?
C019 C00L C00M C020 -1.1(3) . . . . ?
C019 C01G C01X C020 -0.4(3) . . . . ?
C01A P06 C00S C01C -108.2(2) . . . . ?
C01A P06 C00S C01V 66.21(18) . . . . ?
C01A P06 C018 C00R -22.99(18) . . . . ?
C01A P06 C018 C015 165.06(15) . . . . ?
C01A C00Q C01H C02E 1.3(3) . . . . ?
C01A C024 C02F C02E 1.7(3) . . . . ?
C01B C00W C01E P004 -179.71(15) . . . . ?
C01B C00W C01E C01S 1.1(3) . . . . ?
C01B C017 C021 C01S 0.6(4) . . . . ?
C01C C00S C01V C029 0.1(3) . . . . ?
C01D O00F C01R C02H -74.7(3) . . . . ?
C01D N00I C00U C00P 164.67(16) . . . . ?
C01E P004 C00O C00J 133.43(16) . . . . ?
C01E P004 C00O C00N -49.64(17) . . . . ?
C01E P004 C014 C01M -61.99(19) . . . . ?
C01E P004 C014 C023 117.43(17) . . . . ?
C01E P004 C01J C01T 158.48(17) . . . . ?
C01E P004 C01J C01Z -26.5(2) . . . . ?
C01E C00W C01B C017 -0.6(3) . . . . ?
C01E C01S C021 C017 -0.1(4) . . . . ?
C01F C016 C01N C00K 1.0(3) . . . . ?
C01G C01X C020 C00M 0.8(3) . . . . ?
C01H C00Q C01A P06 177.99(16) . . . . ?
C01H C00Q C01A C024 1.0(3) . . . . ?
C01H C02E C02F C024 0.6(4) . . . . ?
C01J P004 C00O C00J -105.83(17) . . . . ?
C01J P004 C00O C00N 71.10(16) . . . . ?
C01J P004 C014 C01M -177.02(17) . . . . ?
C01J P004 C014 C023 2.40(19) . . . . ?
C01J P004 C01E C00W -65.46(17) . . . . ?
C01J P004 C01E C01S 113.71(18) . . . . ?
C01J C01T C025 C01K 0.1(4) . . . . ?
C01K C01W C01Z C01J 0.4(4) . . . . ?
C01L C00X C01O C01Y 0.5(3) . . . . ?
C01L C01Q C01U C01Y 0.6(3) . . . . ?
C01M C014 C023 C027 0.0(3) . . . . ?
C01N C00K C013 O00G 175.8(2) . . . . ?
C01N C00K C013 C01I -2.2(3) . . . . ?
C01N C016 C01F C01I -1.3(3) . . . . ?
C01O C00X C01L C01Q -0.5(3) . . . . ?
C01P C00V C012 C00T -0.6(3) . . . . ?
C01Q C01U C01Y C01O -0.6(3) . . . . ?
C01R O00F C01D O00E -3.7(3) . . . . ?
C01R O00F C01D N00I 171.77(16) . . . . ?
C01T C01J C01Z C01W 0.2(3) . . . . ?
C01V C00S C01C C02G 0.8(3) . . . . ?
C01V C029 C02D C02G 0.6(4) . . . . ?
C01W C01K C025 C01T 0.5(4) . . . . ?
C01Z C01J C01T C025 -0.4(3) . . . . ?
C021 C017 C01B C00W -0.2(3) . . . . ?
C023 C014 C01M C02C -1.3(3) . . . . ?
C025 C01K C01W C01Z -0.7(4) . . . . ?
C027 C022 C02C C01M -0.5(4) . . . . ?
C028 O00G C013 C00K -3.5(3) . . . . ?
C028 O00G C013 C01I 174.5(2) . . . . ?
C029 C02D C02G C01C 0.4(4) . . . . ?
C02C C022 C027 C023 -0.8(4) . . . . ?
